data_7717854
loop_
_publ_author_name
'Cruz, Tiago Filipe Carpinteiro'
'Veiros, Luis F.'

_publ_section_title
;
 Borane-Tethered Heteroscorpionate Zinc Catalysts for the Hydroboration of
 Carbon Dioxide, Isocyanates, Esters and Nitriles
;
_journal_name_full 'Dalton Transactions'
_journal_paper_doi 10.1039/D4DT03363A
_journal_year 2025
_chemical_formula_moiety 'C22 H43 B3 N4 Zn'
_chemical_formula_sum 'C22 H43 B3 N4 Zn'
_chemical_formula_weight 461.40
_chemical_properties_physical Air-sensitive,Moisture-sensitive
_space_group_crystal_system monoclinic
_space_group_IT_number 4
_space_group_name_Hall 'P 2yb'
_space_group_name_H-M_alt 'P 1 21 1'
_atom_sites_solution_hydrogens mixed
_audit_creation_method SHELXL-2018/3
_audit_update_record
;
2024-11-08 deposited with the CCDC.	2025-01-13 downloaded from the CCDC.
;
_cell_angle_alpha 90
_cell_angle_beta 94.863(13)
_cell_angle_gamma 90
_cell_formula_units_Z 2
_cell_length_a 8.786(4)
_cell_length_b 14.011(6)
_cell_length_c 11.451(6)
_cell_measurement_reflns_used 1485
_cell_measurement_temperature 150
_cell_measurement_theta_max 26.15
_cell_measurement_theta_min 2.74
_cell_volume 1404.6(11)
_computing_cell_refinement 'Bruker SAINT'
_computing_data_collection 'Bruker APEX2'
_computing_data_reduction 'Bruker SAINT'
_computing_molecular_graphics enCIFer
_computing_publication_material Mercury
_computing_structure_refinement 'SHELXL-2018/3 (Sheldrick, 2018)'
_computing_structure_solution 'SHELXL-2018/3 (Sheldrick, 2018)'
_diffrn_ambient_temperature 150
_diffrn_measured_fraction_theta_full 0.991
_diffrn_measured_fraction_theta_max 0.977
_diffrn_measurement_device_type 'Bruker APEX-II CCD'
_diffrn_measurement_method '\f and \w scans'
_diffrn_radiation_type MoK\a
_diffrn_radiation_wavelength 0.71073
_diffrn_reflns_av_R_equivalents 0.0530
_diffrn_reflns_av_unetI/netI 0.1914
_diffrn_reflns_Laue_measured_fraction_full 0.991
_diffrn_reflns_Laue_measured_fraction_max 0.977
_diffrn_reflns_limit_h_max 11
_diffrn_reflns_limit_h_min -10
_diffrn_reflns_limit_k_max 17
_diffrn_reflns_limit_k_min -17
_diffrn_reflns_limit_l_max 14
_diffrn_reflns_limit_l_min -10
_diffrn_reflns_number 8587
_diffrn_reflns_point_group_measured_fraction_full 0.957
_diffrn_reflns_point_group_measured_fraction_max 0.927
_diffrn_reflns_theta_full 25.242
_diffrn_reflns_theta_max 26.853
_diffrn_reflns_theta_min 1.785
_exptl_absorpt_coefficient_mu 0.888
_exptl_absorpt_correction_type none
_exptl_crystal_colour white
_exptl_crystal_density_diffrn 1.091
_exptl_crystal_description prism
_exptl_crystal_F_000 496
_exptl_crystal_recrystallization_method 'Vapour deposition'
_exptl_crystal_size_max 0.400
_exptl_crystal_size_mid 0.100
_exptl_crystal_size_min 0.050
_refine_diff_density_max 6.559
_refine_diff_density_min -1.008
_refine_diff_density_rms 0.203
_refine_ls_abs_structure_details
;
 Refined as an inversion twin.
;
_refine_ls_abs_structure_Flack 0.47(8)
_refine_ls_extinction_method none
_refine_ls_goodness_of_fit_ref 1.153
_refine_ls_hydrogen_treatment mixed
_refine_ls_matrix_type full
_refine_ls_number_parameters 304
_refine_ls_number_reflns 5595
_refine_ls_number_restraints 246
_refine_ls_restrained_S_all 1.460
_refine_ls_R_factor_all 0.2103
_refine_ls_R_factor_gt 0.1484
_refine_ls_shift/su_max 7.548
_refine_ls_shift/su_mean 0.318
_refine_ls_structure_factor_coef Fsqd
_refine_ls_weighting_details
'w=exp[0.0100(sin\q/\l)^2^)]/[\s^2^(Fo^2^)+(0.2000P)^2^+0.0100+0.0100sin\q/\l] where P=(Fo^2^+2Fc^2^)/3'
_refine_ls_weighting_scheme calc
_refine_ls_wR_factor_gt 0.3551
_refine_ls_wR_factor_ref 0.3813
_reflns_Friedel_coverage 0.820
_reflns_Friedel_fraction_full 0.921
_reflns_Friedel_fraction_max 0.873
_reflns_number_gt 2836
_reflns_number_total 5595
_reflns_threshold_expression 'I > 2\s(I)'
_cod_data_source_file d4dt03363a3.cif
_cod_data_source_block 3
_cod_original_sg_symbol_H-M 'P 21'
_cod_database_code 7717854
_shelx_shelxl_version_number 2018/3
_shelx_space_group_comment
;
The symmetry employed for this shelxl refinement is uniquely defined
by the following loop, which should always be used as a source of
symmetry information in preference to the above space-group names.
They are only intended as comments.
;
_shelx_estimated_absorpt_t_min 0.718
_shelx_estimated_absorpt_t_max 0.957
_platon_squeeze_void_probe_radius 1.20

loop_
_space_group_symop_operation_xyz
'x, y, z'
'-x, y+1/2, -z'

loop_
_atom_site_label
_atom_site_type_symbol
_atom_site_fract_x
_atom_site_fract_y
_atom_site_fract_z
_atom_site_U_iso_or_equiv
_atom_site_adp_type
_atom_site_occupancy
_atom_site_site_symmetry_order
_atom_site_calc_flag
_atom_site_refinement_flags_posn
_atom_site_refinement_flags_adp
_atom_site_refinement_flags_occupancy
_atom_site_disorder_assembly
_atom_site_disorder_group
Zn1 Zn 0.53336(19) 0.4931(3) 0.40788(16) 0.0396(7) Uani 1 1 d D U . . .
N1 N 0.3710(18) 0.3910(13) 0.395(2) 0.043(5) Uani 1 1 d D U . . .
C6 C 0.377(2) 0.6856(12) 0.3491(18) 0.026(4) Uani 1 1 d D U . . .
N2 N 0.2209(15) 0.4055(11) 0.4218(14) 0.025(4) Uani 1 1 d D U . . .
N4 N 0.2102(16) 0.5724(10) 0.4005(16) 0.029(4) Uani 1 1 d D U . . .
C11 C 0.1732(16) 0.4891(18) 0.4719(13) 0.037(4) Uani 1 1 d D U . . .
H11 H 0.061674 0.486093 0.471405 0.044 Uiso 1 1 calc R U . . .
C3 C 0.116(2) 0.3392(12) 0.3694(19) 0.038(6) Uani 1 1 d D U . . .
C4 C -0.053(3) 0.3381(19) 0.377(3) 0.064(10) Uani 1 1 d . U . . .
H4A H -0.075454 0.351110 0.456068 0.096 Uiso 1 1 calc R U . . .
H4B H -0.093133 0.276440 0.353862 0.096 Uiso 1 1 calc R U . . .
H4C H -0.100262 0.385931 0.325740 0.096 Uiso 1 1 calc R U . . .
C7 C 0.234(2) 0.7335(16) 0.347(2) 0.046(7) Uani 1 1 d D . . . .
H7 H 0.210896 0.796526 0.327209 0.055 Uiso 1 1 calc R U . . .
C12 C 0.238(2) 0.497(2) 0.6006(14) 0.048(4) Uani 1 1 d D U . . .
H12A H 0.222475 0.436279 0.638571 0.058 Uiso 1 1 calc R U . . .
H12B H 0.347470 0.506998 0.601933 0.058 Uiso 1 1 calc R U . . .
C8 C 0.133(2) 0.6605(12) 0.3839(19) 0.025(4) Uani 1 1 d D U . . .
C1 C 0.363(2) 0.2940(16) 0.367(2) 0.052(7) Uani 1 1 d D U . . .
C13 C 0.177(3) 0.5690(16) 0.6677(17) 0.050(6) Uani 1 1 d D . . . .
H13A H 0.068291 0.559726 0.671422 0.060 Uiso 1 1 calc R U . . .
H13B H 0.193764 0.631259 0.633818 0.060 Uiso 1 1 calc R U . . .
B3 B 0.688(2) 0.491(3) 0.5750(17) 0.044(4) Uani 1 1 d D U . . .
C9 C -0.035(3) 0.6606(15) 0.379(2) 0.033(5) Uani 1 1 d . U . . .
H9A H -0.075883 0.640698 0.302868 0.050 Uiso 1 1 calc R U . . .
H9B H -0.069857 0.723865 0.394726 0.050 Uiso 1 1 calc R U . . .
H9C H -0.067382 0.617461 0.437181 0.050 Uiso 1 1 calc R U . . .
B1 B 0.203(3) 0.481(2) 0.8826(19) 0.042(6) Uani 1 1 d . U . . .
N3 N 0.3691(15) 0.5973(11) 0.4070(16) 0.033(5) Uani 1 1 d D U . . .
C14 C 0.264(3) 0.5611(19) 0.7944(19) 0.068(7) Uani 1 1 d . U . . .
H14A H 0.259728 0.622848 0.832173 0.081 Uiso 1 1 calc R U . . .
H14B H 0.371082 0.547882 0.785138 0.081 Uiso 1 1 calc R U . . .
C5 C 0.515(3) 0.2447(18) 0.329(2) 0.043(6) Uani 1 1 d . U . . .
H5A H 0.530331 0.184773 0.368539 0.064 Uiso 1 1 calc R U . . .
H5B H 0.600872 0.285651 0.348655 0.064 Uiso 1 1 calc R U . . .
H5C H 0.504818 0.234133 0.245576 0.064 Uiso 1 1 calc R U . . .
C10 C 0.519(3) 0.7233(17) 0.334(3) 0.068(9) Uani 1 1 d . U . . .
H10A H 0.572848 0.734313 0.409808 0.102 Uiso 1 1 calc R U . . .
H10B H 0.507436 0.782562 0.292609 0.102 Uiso 1 1 calc R U . . .
H10C H 0.575964 0.679317 0.290811 0.102 Uiso 1 1 calc R U . . .
C2 C 0.214(2) 0.2682(14) 0.338(2) 0.031(5) Uani 1 1 d D U . . .
H2 H 0.183096 0.211172 0.301471 0.037 Uiso 1 1 calc R U . . .
C20 C 0.197(3) 0.503(3) 1.102(2) 0.086(8) Uani 1 1 d . U . . .
H20A H 0.177324 0.570860 1.111396 0.103 Uiso 1 1 calc R U . . .
H20B H 0.249112 0.481006 1.174958 0.103 Uiso 1 1 calc R U . . .
C16 C 0.299(3) 0.494(3) 1.014(2) 0.097(8) Uani 1 1 d D U . . .
H16 H 0.383747 0.539057 1.018168 0.116 Uiso 1 1 calc R U . . .
C15 C 0.074(4) 0.428(3) 0.865(3) 0.096(10) Uani 1 1 d . . . . .
H15 H 0.027063 0.440585 0.786100 0.116 Uiso 1 1 calc R U . . .
C21 C 0.036(3) 0.450(2) 1.085(3) 0.093(10) Uani 1 1 d . U . . .
H21A H -0.031484 0.481865 1.135120 0.112 Uiso 1 1 calc R U . . .
H21B H 0.051545 0.385809 1.114425 0.112 Uiso 1 1 calc R U . . .
C22 C -0.053(5) 0.443(2) 0.956(3) 0.111(13) Uani 1 1 d . . . . .
H22A H -0.122542 0.388912 0.952756 0.133 Uiso 1 1 calc R U . . .
H22B H -0.110505 0.500343 0.937941 0.133 Uiso 1 1 calc R U . . .
C17 C 0.344(4) 0.386(2) 1.014(3) 0.102(10) Uani 1 1 d D . . . .
H17A H 0.376887 0.372564 1.095837 0.122 Uiso 1 1 calc R U . . .
H17B H 0.436690 0.384587 0.973777 0.122 Uiso 1 1 calc R U . . .
C18 C 0.253(6) 0.289(3) 0.969(4) 0.160(17) Uani 1 1 d D U . . .
H18A H 0.322871 0.241914 0.941016 0.192 Uiso 1 1 calc R U . . .
H18B H 0.200382 0.260151 1.031803 0.192 Uiso 1 1 calc R U . . .
C19 C 0.139(4) 0.324(3) 0.869(3) 0.109(10) Uani 1 1 d D U . . .
H19A H 0.051296 0.281033 0.866795 0.131 Uiso 1 1 calc R U . . .
H19B H 0.186236 0.313771 0.796719 0.131 Uiso 1 1 calc R U . . .
B2 B 0.653(2) 0.486(2) 0.241(2) 0.050 Uani 1 1 d D U . . .
H3C H 0.597(8) 0.540(3) 0.516(4) 0.02(4) Uiso 1 1 d D . . . .
H3D H 0.646(9) 0.445(4) 0.488(5) 2(7) Uiso 1 1 d D . . . .
H3A H 0.643(9) 0.463(7) 0.661(5) 0.02(4) Uiso 1 1 d D . . . .
H3B H 0.813(4) 0.518(6) 0.577(8) 0.00(3) Uiso 1 1 d D . . . .
H2D H 0.694(12) 0.491(12) 0.344(5) 0.0(6) Uiso 1 1 d D . . . .
H2B H 0.648(18) 0.557(6) 0.192(9) 0.15(6) Uiso 1 1 d D . . . .
H2A H 0.72(3) 0.420(5) 0.195(14) 0.0(2) Uiso 1 1 d D . . . .
H2C H 0.524(4) 0.459(15) 0.271(3) 0.0(7) Uiso 1 1 d D . . . .

loop_
_atom_site_aniso_label
_atom_site_aniso_U_11
_atom_site_aniso_U_22
_atom_site_aniso_U_33
_atom_site_aniso_U_23
_atom_site_aniso_U_13
_atom_site_aniso_U_12
Zn1 0.0282(9) 0.0583(13) 0.0329(11) 0.0118(16) 0.0071(7) 0.0154(15)
N1 0.042(6) 0.044(6) 0.044(6) 0.000(3) 0.003(3) 0.002(3)
C6 0.026(5) 0.026(5) 0.025(5) -0.001(3) 0.003(3) 0.001(3)
N2 0.014(6) 0.041(8) 0.020(8) 0.005(6) -0.002(6) 0.012(6)
N4 0.029(5) 0.030(5) 0.027(5) 0.001(3) 0.004(3) 0.000(3)
C11 0.031(7) 0.046(9) 0.035(9) 0.023(14) 0.008(6) 0.016(14)
C3 0.046(10) 0.034(9) 0.033(10) 0.022(8) 0.002(8) 0.013(8)
C4 0.053(16) 0.042(14) 0.10(2) -0.020(14) 0.040(15) 0.012(11)
C7 0.034(9) 0.044(9) 0.057(15) 0.018(10) -0.007(9) -0.009(8)
C12 0.055(8) 0.055(9) 0.037(8) -0.013(11) 0.015(7) 0.013(11)
C8 0.025(5) 0.025(5) 0.024(5) -0.001(3) 0.000(3) 0.003(3)
C1 0.050(9) 0.064(11) 0.046(11) 0.013(9) 0.018(8) 0.003(8)
C13 0.062(14) 0.060(14) 0.029(12) 0.000(10) 0.001(10) -0.006(12)
B3 0.042(6) 0.047(6) 0.043(6) -0.002(5) 0.001(5) 0.003(5)
C9 0.035(7) 0.033(7) 0.033(7) 0.002(5) 0.004(5) 0.003(5)
B1 0.056(10) 0.028(11) 0.042(10) -0.009(9) 0.001(8) 0.002(10)
N3 0.034(8) 0.049(9) 0.015(7) -0.008(6) 0.003(6) 0.004(7)
C14 0.107(17) 0.073(14) 0.024(11) -0.023(11) 0.004(12) -0.024(14)
C5 0.035(9) 0.059(13) 0.035(13) 0.004(10) 0.001(8) -0.004(9)
C10 0.070(15) 0.024(11) 0.11(2) 0.025(13) 0.037(16) 0.011(11)
C2 0.034(9) 0.030(9) 0.028(10) 0.004(7) 0.009(7) -0.003(7)
C20 0.116(16) 0.101(19) 0.043(12) 0.013(15) 0.020(12) -0.016(16)
C16 0.109(16) 0.128(17) 0.052(14) -0.01(2) 0.002(12) 0.02(2)
C15 0.09(2) 0.16(3) 0.036(16) -0.011(19) 0.005(15) -0.03(2)
C21 0.088(16) 0.12(2) 0.081(19) -0.024(15) 0.050(15) 0.008(14)
C22 0.17(3) 0.059(17) 0.11(3) 0.040(18) 0.06(3) 0.03(2)
C17 0.10(2) 0.12(2) 0.08(2) 0.005(18) -0.018(19) -0.007(17)
C18 0.18(3) 0.15(2) 0.14(3) -0.01(2) -0.01(2) -0.059(19)
C19 0.113(18) 0.15(2) 0.078(16) -0.011(16) 0.063(14) -0.034(16)
B2 0.050 0.050 0.050 0.00000(14) -0.001 0.00000(14)

loop_
_atom_type_symbol
_atom_type_description
_atom_type_scat_dispersion_real
_atom_type_scat_dispersion_imag
_atom_type_scat_source
C C 0.0033 0.0016 'International Tables Vol C Tables 4.2.6.8 and 6.1.1.4'
H H 0.0000 0.0000 'International Tables Vol C Tables 4.2.6.8 and 6.1.1.4'
N N 0.0061 0.0033 'International Tables Vol C Tables 4.2.6.8 and 6.1.1.4'
B B 0.0013 0.0007 'International Tables Vol C Tables 4.2.6.8 and 6.1.1.4'
Zn Zn 0.2839 1.4301 'International Tables Vol C Tables 4.2.6.8 and 6.1.1.4'

loop_
_geom_angle_atom_site_label_1
_geom_angle_atom_site_label_2
_geom_angle_atom_site_label_3
_geom_angle
_geom_angle_site_symmetry_1
_geom_angle_site_symmetry_3
_geom_angle_publ_flag
N1 Zn1 N3 90.7(5) . . ?
N1 Zn1 B2 106.4(9) . . ?
N3 Zn1 B2 113.9(9) . . ?
N1 Zn1 B3 115.0(11) . . ?
N3 Zn1 B3 112.8(9) . . ?
B2 Zn1 B3 115.4(7) . . ?
N1 Zn1 H3C 126(4) . . ?
N3 Zn1 H3C 84.4(15) . . ?
B2 Zn1 H3C 124(4) . . ?
B3 Zn1 H3C 29.7(10) . . ?
N1 Zn1 H3D 99(3) . . ?
N3 Zn1 H3D 141(2) . . ?
B2 Zn1 H3D 100(4) . . ?
B3 Zn1 H3D 29.5(10) . . ?
H3C Zn1 H3D 59.2(16) . . ?
N1 Zn1 H2D 125(4) . . ?
N3 Zn1 H2D 130(7) . . ?
B2 Zn1 H2D 31(3) . . ?
B3 Zn1 H2D 84(3) . . ?
H3C Zn1 H2D 96(3) . . ?
H3D Zn1 H2D 73(7) . . ?
N1 Zn1 H2C 75(5) . . ?
N3 Zn1 H2C 103(5) . . ?
B2 Zn1 H2C 33(3) . . ?
B3 Zn1 H2C 142(3) . . ?
H3C Zn1 H2C 157(5) . . ?
H3D Zn1 H2C 116(5) . . ?
H2D Zn1 H2C 62.6(12) . . ?
C1 N1 N2 99.4(16) . . ?
C1 N1 Zn1 136.6(14) . . ?
N2 N1 Zn1 123.9(14) . . ?
C10 C6 N3 118.5(18) . . ?
C10 C6 C7 128.7(18) . . ?
N3 C6 C7 109.9(16) . . ?
C11 N2 N1 122.6(16) . . ?
C11 N2 C3 121.6(14) . . ?
N1 N2 C3 114.2(16) . . ?
C8 N4 N3 104.3(14) . . ?
C8 N4 C11 129.8(16) . . ?
N3 N4 C11 115.0(13) . . ?
N2 C11 N4 110.5(12) . . ?
N2 C11 C12 110.9(17) . . ?
N4 C11 C12 113(2) . . ?
N2 C11 H11 107.4 . . ?
N4 C11 H11 107.4 . . ?
C12 C11 H11 107.2 . . ?
C2 C3 N2 100.7(16) . . ?
C2 C3 C4 130.6(18) . . ?
N2 C3 C4 127.0(17) . . ?
C3 C4 H4A 109.7 . . ?
C3 C4 H4B 108.9 . . ?
H4A C4 H4B 109.5 . . ?
C3 C4 H4C 109.9 . . ?
H4A C4 H4C 109.5 . . ?
H4B C4 H4C 109.5 . . ?
C6 C7 C8 103.0(17) . . ?
C6 C7 H7 128.6 . . ?
C8 C7 H7 128.4 . . ?
C13 C12 C11 116.6(19) . . ?
C13 C12 H12A 108.3 . . ?
C11 C12 H12A 108.0 . . ?
C13 C12 H12B 108.0 . . ?
C11 C12 H12B 108.2 . . ?
H12A C12 H12B 107.4 . . ?
N4 C8 C7 111.3(16) . . ?
N4 C8 C9 118.2(16) . . ?
C7 C8 C9 128.9(16) . . ?
C2 C1 N1 110(2) . . ?
C2 C1 C5 128(2) . . ?
N1 C1 C5 117.4(18) . . ?
C12 C13 C14 105.8(18) . . ?
C12 C13 H13A 110.4 . . ?
C14 C13 H13A 110.1 . . ?
C12 C13 H13B 110.7 . . ?
C14 C13 H13B 111.0 . . ?
H13A C13 H13B 108.8 . . ?
Zn1 B3 H3C 36.5(15) . . ?
Zn1 B3 H3D 36.2(15) . . ?
H3C B3 H3D 73(2) . . ?
Zn1 B3 H3A 120(4) . . ?
H3C B3 H3A 114(2) . . ?
H3D B3 H3A 114(2) . . ?
Zn1 B3 H3B 121(4) . . ?
H3C B3 H3B 113(2) . . ?
H3D B3 H3B 114(2) . . ?
H3A B3 H3B 119.3(18) . . ?
C8 C9 H9A 109.3 . . ?
C8 C9 H9B 109.5 . . ?
H9A C9 H9B 109.5 . . ?
C8 C9 H9C 109.6 . . ?
H9A C9 H9C 109.5 . . ?
H9B C9 H9C 109.5 . . ?
C15 B1 C14 127(2) . . ?
C15 B1 C16 123(3) . . ?
C14 B1 C16 109(2) . . ?
C6 N3 N4 106.1(14) . . ?
C6 N3 Zn1 124.3(12) . . ?
N4 N3 Zn1 120.5(12) . . ?
C13 C14 B1 117.2(19) . . ?
C13 C14 H14A 108.2 . . ?
B1 C14 H14A 108.2 . . ?
C13 C14 H14B 107.8 . . ?
B1 C14 H14B 107.7 . . ?
H14A C14 H14B 107.4 . . ?
C1 C5 H5A 109.0 . . ?
C1 C5 H5B 110.2 . . ?
H5A C5 H5B 109.5 . . ?
C1 C5 H5C 109.3 . . ?
H5A C5 H5C 109.5 . . ?
H5B C5 H5C 109.5 . . ?
C6 C10 H10A 109.5 . . ?
C6 C10 H10B 110.3 . . ?
H10A C10 H10B 109.4 . . ?
C6 C10 H10C 108.7 . . ?
H10A C10 H10C 109.4 . . ?
H10B C10 H10C 109.5 . . ?
C3 C2 C1 110.4(19) . . ?
C3 C2 H2 124.7 . . ?
C1 C2 H2 124.9 . . ?
C16 C20 C21 118(3) . . ?
C16 C20 H20A 106.5 . . ?
C21 C20 H20A 107.3 . . ?
C16 C20 H20B 108.3 . . ?
C21 C20 H20B 108.4 . . ?
H20A C20 H20B 107.2 . . ?
C20 C16 C17 106(3) . . ?
C20 C16 B1 111(2) . . ?
C17 C16 B1 90(2) . . ?
C20 C16 H16 116.4 . . ?
C17 C16 H16 115.4 . . ?
B1 C16 H16 114.9 . . ?
B1 C15 C19 102(3) . . ?
B1 C15 C22 117(3) . . ?
C19 C15 C22 112(3) . . ?
B1 C15 H15 108.4 . . ?
C19 C15 H15 108.2 . . ?
C22 C15 H15 109.0 . . ?
C20 C21 C22 120(2) . . ?
C20 C21 H21A 107.7 . . ?
C22 C21 H21A 107.2 . . ?
C20 C21 H21B 106.7 . . ?
C22 C21 H21B 107.6 . . ?
H21A C21 H21B 106.9 . . ?
C15 C22 C21 107(3) . . ?
C15 C22 H22A 110.1 . . ?
C21 C22 H22A 110.2 . . ?
C15 C22 H22B 110.2 . . ?
C21 C22 H22B 110.6 . . ?
H22A C22 H22B 108.6 . . ?
C16 C17 C18 133(3) . . ?
C16 C17 H17A 104.2 . . ?
C18 C17 H17A 104.3 . . ?
C16 C17 H17B 103.6 . . ?
C18 C17 H17B 103.7 . . ?
H17A C17 H17B 105.4 . . ?
C19 C18 C17 104(3) . . ?
C19 C18 H18A 110.9 . . ?
C17 C18 H18A 111.1 . . ?
C19 C18 H18B 111.1 . . ?
C17 C18 H18B 110.8 . . ?
H18A C18 H18B 109.1 . . ?
C18 C19 C15 122(4) . . ?
C18 C19 H19A 106.8 . . ?
C15 C19 H19A 107.0 . . ?
C18 C19 H19B 106.8 . . ?
C15 C19 H19B 106.8 . . ?
H19A C19 H19B 106.6 . . ?
Zn1 B2 H2D 45(4) . . ?
Zn1 B2 H2B 112(5) . . ?
H2D B2 H2B 115(2) . . ?
Zn1 B2 H2A 132(5) . . ?
H2D B2 H2A 111(2) . . ?
H2B B2 H2A 116.1(18) . . ?
Zn1 B2 H2C 45(5) . . ?
H2D B2 H2C 87(2) . . ?
H2B B2 H2C 113(2) . . ?
H2A B2 H2C 110.3(19) . . ?

loop_
_geom_bond_atom_site_label_1
_geom_bond_atom_site_label_2
_geom_bond_distance
_geom_bond_site_symmetry_2
_geom_bond_publ_flag
Zn1 N1 2.017(18) . ?
Zn1 N3 2.052(15) . ?
Zn1 B2 2.26(2) . ?
Zn1 B3 2.250(19) . ?
Zn1 H3C 1.46(3) . ?
Zn1 H3D 1.46(3) . ?
Zn1 H2D 1.64(7) . ?
Zn1 H2C 1.64(9) . ?
N1 C1 1.40(2) . ?
N1 N2 1.394(15) . ?
C6 C10 1.38(3) . ?
C6 N3 1.408(18) . ?
C6 C7 1.43(2) . ?
N2 C11 1.38(3) . ?
N2 C3 1.408(16) . ?
N4 C8 1.412(18) . ?
N4 N3 1.435(15) . ?
N4 C11 1.48(2) . ?
C11 C12 1.54(2) . ?
C11 H11 0.9800 . ?
C3 C2 1.38(2) . ?
C3 C4 1.50(3) . ?
C4 H4A 0.9600 . ?
C4 H4B 0.9600 . ?
C4 H4C 0.9600 . ?
C7 C8 1.44(2) . ?
C7 H7 0.9300 . ?
C12 C13 1.40(2) . ?
C12 H12A 0.9700 . ?
C12 H12B 0.9700 . ?
C8 C9 1.47(3) . ?
C1 C2 1.38(2) . ?
C1 C5 1.60(3) . ?
C13 C14 1.59(3) . ?
C13 H13A 0.9700 . ?
C13 H13B 0.9700 . ?
B3 H3C 1.219(19) . ?
B3 H3D 1.215(19) . ?
B3 H3A 1.16(2) . ?
B3 H3B 1.16(2) . ?
C9 H9A 0.9600 . ?
C9 H9B 0.9600 . ?
C9 H9C 0.9600 . ?
B1 C15 1.36(4) . ?
B1 C14 1.63(4) . ?
B1 C16 1.67(3) . ?
C14 H14A 0.9700 . ?
C14 H14B 0.9700 . ?
C5 H5A 0.9600 . ?
C5 H5B 0.9600 . ?
C5 H5C 0.9600 . ?
C10 H10A 0.9601 . ?
C10 H10B 0.9601 . ?
C10 H10C 0.9601 . ?
C2 H2 0.9300 . ?
C20 C16 1.41(3) . ?
C20 C21 1.59(4) . ?
C20 H20A 0.9700 . ?
C20 H20B 0.9700 . ?
C16 C17 1.56(3) . ?
C16 H16 0.9800 . ?
C15 C19 1.57(5) . ?
C15 C22 1.60(5) . ?
C15 H15 0.9800 . ?
C21 C22 1.61(5) . ?
C21 H21A 0.9700 . ?
C21 H21B 0.9700 . ?
C22 H22A 0.9700 . ?
C22 H22B 0.9700 . ?
C17 C18 1.64(5) . ?
C17 H17A 0.9700 . ?
C17 H17B 0.9700 . ?
C18 C19 1.540(19) . ?
C18 H18A 0.9700 . ?
C18 H18B 0.9700 . ?
C19 H19A 0.9700 . ?
C19 H19B 0.9700 . ?
B2 H2D 1.20(6) . ?
B2 H2B 1.14(4) . ?
B2 H2A 1.22(4) . ?
B2 H2C 1.26(7) . ?

loop_
_platon_squeeze_void_nr
_platon_squeeze_void_average_x
_platon_squeeze_void_average_y
_platon_squeeze_void_average_z
_platon_squeeze_void_volume
_platon_squeeze_void_count_electrons
_platon_squeeze_void_content
1 -0.220 0.229 0.031 59 -4 ' '
2 0.219 0.729 0.969 59 -4 ' '
3 0.359 0.076 0.112 27 -3 ' '
4 0.641 0.576 0.888 27 -3 ' '
